data_7224457
loop_
_publ_author_name
'Slav\'ik, Petr'
'Eigner, V\'aclav'
'Lhot\'ak, Pavel'

_publ_section_title
;
 Shaping of calix[4]arenes via double bridging of the upper rim
;
_journal_issue 26
_journal_name_full CrystEngComm
_journal_page_first 4964
_journal_paper_doi 10.1039/C6CE00314A
_journal_volume 18
_journal_year 2016
_chemical_absolute_configuration ad
_chemical_formula_moiety 'C42 H48 O8, 0.705(C4 H8 O2)'
_chemical_formula_sum 'C44.82 H53.64 O9.41'
_chemical_formula_weight 742.99
_space_group_IT_number 29
_symmetry_cell_setting orthorhombic
_symmetry_space_group_name_Hall 'P 2c -2ac'
_symmetry_space_group_name_H-M 'P c a 21'
_atom_sites_solution_hydrogens difmap
_atom_sites_solution_primary direct
_atom_sites_solution_secondary difmap
_audit_update_record
;
2016-02-03 deposited with the CCDC.
2016-02-29 downloaded from the CCDC.
;
_cell_angle_alpha 90
_cell_angle_beta 90
_cell_angle_gamma 90
_cell_formula_units_Z 4
_cell_length_a 29.0803(10)
_cell_length_b 9.4848(3)
_cell_length_c 15.2528(5)
_cell_measurement_reflns_used 9857
_cell_measurement_temperature 180
_cell_measurement_theta_max 68
_cell_measurement_theta_min 4
_cell_volume 4207.0(2)
_computing_cell_refinement 'Apex3 (Bruker AXS, 2015)'
_computing_data_collection 'Apex3 (Bruker AXS, 2015)'
_computing_data_reduction 'Apex3 (Bruker AXS, 2015)'
_computing_molecular_graphics 'CAMERON (Watkin et al., 1996)'
_computing_publication_material 'CRYSTALS (Betteridge et al., 2003)'
_computing_structure_refinement 'CRYSTALS (Betteridge et al., 2003)'
_computing_structure_solution 'Superflip (Palatinus & Chapuis, 2007)'
_diffrn_ambient_pressure 101
_diffrn_ambient_temperature 180
_diffrn_measured_fraction_theta_full 0.998
_diffrn_measured_fraction_theta_max 0.998
_diffrn_measurement_device Area
_diffrn_measurement_device_type 'Bruker Kappa Apex3'
_diffrn_measurement_method '\f & \w scans'
_diffrn_radiation_monochromator graphite
_diffrn_radiation_type 'Cu K\a'
_diffrn_radiation_wavelength 1.54178
_diffrn_reflns_av_R_equivalents 0.028
_diffrn_reflns_limit_h_max 33
_diffrn_reflns_limit_h_min -35
_diffrn_reflns_limit_k_max 11
_diffrn_reflns_limit_k_min -11
_diffrn_reflns_limit_l_max 16
_diffrn_reflns_limit_l_min -18
_diffrn_reflns_number 31438
_diffrn_reflns_theta_full 68.242
_diffrn_reflns_theta_max 68.242
_diffrn_reflns_theta_min 3.039
_diffrn_standards_number 0
_exptl_absorpt_coefficient_mu 0.658
_exptl_absorpt_correction_T_max 0.89
_exptl_absorpt_correction_T_min 0.67
_exptl_absorpt_correction_type multi-scan
_exptl_absorpt_process_details 'SADABS (Siemens, 1996)'
_exptl_crystal_colour colourless
_exptl_crystal_density_diffrn 1.173
_exptl_crystal_density_method 'not measured'
_exptl_crystal_description platelet
_exptl_crystal_F_000 1591.437
_exptl_crystal_size_max 0.380
_exptl_crystal_size_mid 0.330
_exptl_crystal_size_min 0.180
_refine_diff_density_max 0.49
_refine_diff_density_min -0.35
_refine_ls_abs_structure_details 'Flack (1983), 3309 Friedel-pairs'
_refine_ls_abs_structure_Flack 0.19(17)
_refine_ls_extinction_method None
_refine_ls_goodness_of_fit_ref 1.0377
_refine_ls_hydrogen_treatment constr
_refine_ls_matrix_type full
_refine_ls_number_parameters 585
_refine_ls_number_reflns 7286
_refine_ls_number_restraints 154
_refine_ls_R_factor_all 0.0522
_refine_ls_R_factor_gt 0.0516
_refine_ls_shift/su_max 0.0007363
_refine_ls_shift/su_mean 0.0000460
_refine_ls_structure_factor_coef Fsqd
_refine_ls_weighting_details
;
 Method, part 1, Chebychev polynomial, (Watkin, 1994, Prince, 1982) 
 [weight] = 1.0/[A~0~*T~0~(x)+A~1~*T~1~(x) ... +A~n-1~]*T~n-1~(x)] 
 where A~i~ are the Chebychev coefficients listed below and x= Fcalc/Fmax 
 Method = Robust Weighting (Prince, 1982) 
 W = [weight] * [1-(deltaF/6*sigmaF)^2^]^2^ 
 A~i~ are: 
 3.59 4.78 1.29 
;
_refine_ls_weighting_scheme calc
_refine_ls_wR_factor_all 0.1246
_refine_ls_wR_factor_gt 0.1244
_refine_ls_wR_factor_ref 0.1246
_reflns_limit_h_max 34
_reflns_limit_h_min 0
_reflns_limit_k_max 11
_reflns_limit_k_min 0
_reflns_limit_l_max 16
_reflns_limit_l_min -18
_reflns_number_gt 7194
_reflns_number_total 7321
_reflns_threshold_expression I>2.0\s(I)
_oxford_diffrn_Wilson_B_factor 2.80
_oxford_diffrn_Wilson_scale 79.06
_oxford_refine_ls_r_factor_ref 0.0522
_oxford_refine_ls_scale 0.11200(5)
_oxford_reflns_number_all 7294
_oxford_reflns_threshold_expression_ref I>-3.0\s(I)
_cod_data_source_file c6ce00314a2.cif
_cod_data_source_block 7_P518_1
_cod_depositor_comments 'Adding full bibliography for 7224456--7224459.cif.'
_cod_original_sg_symbol_Hall 'P 2c -2ac '
_cod_original_sg_symbol_H-M 'P c a 21 '
_cod_database_code 7224457

loop_
_symmetry_equiv_pos_as_xyz
x,y,z
-x+1/2,y,z+1/2
x+1/2,-y,z
-x,-y,z+1/2

loop_
_atom_site_label
_atom_site_type_symbol
_atom_site_fract_x
_atom_site_fract_y
_atom_site_fract_z
_atom_site_U_iso_or_equiv
_atom_site_occupancy
_atom_site_adp_type
_atom_site_refinement_flags_posn
_atom_site_refinement_flags_adp
_atom_site_refinement_flags_occupancy
_atom_site_disorder_assembly
_atom_site_disorder_group
C1 C 0.54068(7) 0.6514(2) 0.65313(15) 0.0285 1.0000 Uani . . . . .
C2 C 0.50212(7) 0.7229(3) 0.60214(17) 0.0322 1.0000 Uani . . . . .
C3 C 0.50400(7) 0.6742(2) 0.50650(16) 0.0285 1.0000 Uani . . . . .
C4 C 0.47483(7) 0.5746(2) 0.46736(16) 0.0319 1.0000 Uani . . . . .
C5 C 0.48448(7) 0.5236(3) 0.38296(16) 0.0350 1.0000 Uani . . . . .
C6 C 0.52308(8) 0.5683(3) 0.33865(16) 0.0344 1.0000 Uani . . . . .
C7 C 0.55196(7) 0.6695(2) 0.37428(15) 0.0282 1.0000 Uani . . . . .
C8 C 0.59640(8) 0.7144(3) 0.32962(16) 0.0322 1.0000 Uani . . . . .
C9 C 0.63723(7) 0.6532(2) 0.37829(15) 0.0272 1.0000 Uani . . . . .
C10 C 0.63978(7) 0.5090(2) 0.39072(16) 0.0319 1.0000 Uani . . . . .
C11 C 0.67531(8) 0.4497(3) 0.43901(17) 0.0352 1.0000 Uani . . . . .
C12 C 0.70776(7) 0.5359(3) 0.47721(16) 0.0321 1.0000 Uani . . . . .
C13 C 0.70623(7) 0.6817(2) 0.46738(15) 0.0278 1.0000 Uani . . . . .
C14 C 0.74101(7) 0.7745(2) 0.51513(16) 0.0301 1.0000 Uani . . . . .
C15 C 0.74091(7) 0.7338(2) 0.61142(16) 0.0294 1.0000 Uani . . . . .
C16 C 0.77235(7) 0.6419(2) 0.65260(16) 0.0314 1.0000 Uani . . . . .
C17 C 0.76466(7) 0.5936(3) 0.73742(17) 0.0357 1.0000 Uani . . . . .
C18 C 0.72472(7) 0.6304(3) 0.78263(16) 0.0343 1.0000 Uani . . . . .
C19 C 0.69343(7) 0.7230(3) 0.74487(16) 0.0332 1.0000 Uani . . . . .
C20 C 0.64745(7) 0.7510(3) 0.78729(16) 0.0335 1.0000 Uani . . . . .
C21 C 0.61035(7) 0.6659(2) 0.74124(15) 0.0291 1.0000 Uani . . . . .
C22 C 0.61491(7) 0.5208(3) 0.73361(16) 0.0330 1.0000 Uani . . . . .
C23 C 0.58327(9) 0.4405(3) 0.68845(18) 0.0376 1.0000 Uani . . . . .
C24 C 0.54675(8) 0.5069(3) 0.64750(17) 0.0329 1.0000 Uani . . . . .
C25 C 0.54086(7) 0.7244(2) 0.45634(16) 0.0287 1.0000 Uani . . . . .
C26 C 0.67129(7) 0.7390(2) 0.41498(15) 0.0257 1.0000 Uani . . . . .
C27 C 0.70322(7) 0.7792(2) 0.66220(15) 0.0292 1.0000 Uani . . . . .
C28 C 0.57253(7) 0.7298(2) 0.70165(15) 0.0264 1.0000 Uani . . . . .
O29 O 0.56853(5) 0.82845(17) 0.49135(12) 0.0315 1.0000 Uani . . . . .
C30 C 0.55183(8) 0.9662(3) 0.46642(18) 0.0388 1.0000 Uani . . . . .
C31 C 0.58196(10) 1.0780(3) 0.5069(2) 0.0438 1.0000 Uani . . . . .
C32 C 0.56406(13) 1.2235(3) 0.4810(2) 0.0604 1.0000 Uani . . . . .
O33 O 0.66972(5) 0.88343(16) 0.40045(12) 0.0309 1.0000 Uani . . . . .
C34 C 0.69865(11) 0.9271(3) 0.3295(2) 0.0527 1.0000 Uani . . . . .
C35 C 0.69306(15) 1.0823(4) 0.3141(3) 0.0741 1.0000 Uani . . . . .
C36 C 0.64596(19) 1.1230(5) 0.2787(3) 0.0918 1.0000 Uani . . . . .
O37 O 0.67285(5) 0.87298(18) 0.62505(12) 0.0349 1.0000 Uani D . . . .
C38 C 0.67592(10) 1.0131(3) 0.6627(2) 0.0517 1.0000 Uani D . . . .
C39 C 0.70952(12) 1.1029(3) 0.6146(2) 0.0585 1.0000 Uani D . . . .
C40 C 0.70895(16) 1.2538(3) 0.6539(3) 0.0737 1.0000 Uani D . . . .
O41 O 0.56679(5) 0.87493(17) 0.70775(11) 0.0299 1.0000 Uani . . . . .
C42 C 0.54265(9) 0.9180(3) 0.78575(18) 0.0413 1.0000 Uani . . . . .
C43 C 0.53562(10) 1.0757(3) 0.7794(2) 0.0477 1.0000 Uani . . . . .
C44 C 0.50147(12) 1.1164(4) 0.7101(2) 0.0591 1.0000 Uani . . . . .
C45 C 0.43225(8) 0.5214(3) 0.51144(18) 0.0393 1.0000 Uani D U . . .
O46 O 0.4235(6) 0.537(3) 0.5901(10) 0.0396 0.40(4) Uani D U P 1 1
O47 O 0.4058(6) 0.448(3) 0.4590(9) 0.0408 0.40(4) Uani D U P 1 1
O146 O 0.4288(6) 0.494(3) 0.5867(14) 0.0519 0.34(3) Uani D U P 1 2
O147 O 0.3979(5) 0.498(3) 0.4515(11) 0.0464 0.34(3) Uani D U P 1 2
O246 O 0.4127(6) 0.588(2) 0.5707(12) 0.0453 0.262(19) Uani D U P 1 3
O247 O 0.4172(5) 0.4016(16) 0.4838(11) 0.0396 0.262(19) Uani D U P 1 3
C48 C 0.81565(7) 0.5949(3) 0.60832(18) 0.0396 1.0000 Uani D U . . .
O49 O 0.8436(4) 0.525(3) 0.6603(6) 0.0380 0.44(4) Uani D U P 2 1
O50 O 0.8251(5) 0.616(3) 0.5305(10) 0.0368 0.44(4) Uani D U P 2 1
O149 O 0.8509(7) 0.577(3) 0.6619(13) 0.0497 0.26(3) Uani D U P 2 2
O150 O 0.8187(7) 0.571(3) 0.5288(15) 0.0399 0.26(3) Uani D U P 2 2
O249 O 0.8326(6) 0.4764(19) 0.6446(13) 0.0460 0.30(2) Uani D U P 2 3
O250 O 0.8364(5) 0.6625(19) 0.5560(13) 0.0445 0.30(2) Uani D U P 2 3
C901 C 0.6672(3) 1.1546(9) 0.9380(5) 0.1941 0.705(10) Uani D . P 3 1
C902 C 0.6961(3) 1.2835(9) 0.9324(8) 0.1779 0.705(10) Uani D . P 3 1
O903 O 0.6556(3) 1.0914(10) 0.8761(6) 0.2460 0.705(10) Uani D . P 3 1
O904 O 0.6517(3) 1.1169(10) 1.0139(5) 0.2133 0.705(10) Uani D . P 3 1
C905 C 0.6382(4) 0.9743(11) 1.0239(9) 0.1981 0.705(10) Uani D . P 3 1
C906 C 0.5910(4) 0.9732(18) 1.0413(9) 0.1909 0.705(10) Uani D . P 3 1
H22 H 0.4731 0.6977 0.6255 0.0385 1.0000 Uiso R . . . .
H21 H 0.5052 0.8262 0.6074 0.0388 1.0000 Uiso R . . . .
H51 H 0.4658 0.4588 0.3546 0.0424 1.0000 Uiso R . . . .
H61 H 0.5303 0.5318 0.2840 0.0419 1.0000 Uiso R . . . .
H82 H 0.5954 0.6832 0.2688 0.0416 1.0000 Uiso R . . . .
H81 H 0.5969 0.8208 0.3319 0.0407 1.0000 Uiso R . . . .
H101 H 0.6168 0.4469 0.3670 0.0385 1.0000 Uiso R . . . .
H111 H 0.6774 0.3480 0.4431 0.0427 1.0000 Uiso R . . . .
H121 H 0.7310 0.4977 0.5108 0.0381 1.0000 Uiso R . . . .
H142 H 0.7301 0.8746 0.5095 0.0365 1.0000 Uiso R . . . .
H141 H 0.7715 0.7669 0.4870 0.0388 1.0000 Uiso R . . . .
H171 H 0.7873 0.5345 0.7656 0.0430 1.0000 Uiso R . . . .
H181 H 0.7187 0.5928 0.8380 0.0436 1.0000 Uiso R . . . .
H202 H 0.6397 0.8528 0.7793 0.0411 1.0000 Uiso R . . . .
H201 H 0.6490 0.7249 0.8513 0.0416 1.0000 Uiso R . . . .
H221 H 0.6390 0.4782 0.7583 0.0421 1.0000 Uiso R . . . .
H231 H 0.5858 0.3393 0.6827 0.0466 1.0000 Uiso R . . . .
H241 H 0.5264 0.4510 0.6130 0.0397 1.0000 Uiso R . . . .
H301 H 0.5203 0.9758 0.4878 0.0497 1.0000 Uiso R . . . .
H302 H 0.5529 0.9734 0.3996 0.0498 1.0000 Uiso R . . . .
H312 H 0.5822 1.0684 0.5727 0.0553 1.0000 Uiso R . . . .
H311 H 0.6126 1.0632 0.4831 0.0548 1.0000 Uiso R . . . .
H323 H 0.5849 1.2952 0.5022 0.0907 1.0000 Uiso R . . . .
H322 H 0.5335 1.2397 0.5059 0.0917 1.0000 Uiso R . . . .
H321 H 0.5630 1.2318 0.4195 0.0903 1.0000 Uiso R . . . .
H342 H 0.6888 0.8790 0.2756 0.0662 1.0000 Uiso R . . . .
H341 H 0.7322 0.9010 0.3394 0.0665 1.0000 Uiso R . . . .
H352 H 0.7162 1.1205 0.2753 0.0939 1.0000 Uiso R . . . .
H351 H 0.6947 1.1288 0.3703 0.0948 1.0000 Uiso R . . . .
H361 H 0.6437 1.2237 0.2653 0.1384 1.0000 Uiso R . . . .
H363 H 0.6411 1.0659 0.2256 0.1386 1.0000 Uiso R . . . .
H362 H 0.6225 1.0967 0.3221 0.1382 1.0000 Uiso R . . . .
H381 H 0.6451 1.0579 0.6587 0.0652 1.0000 Uiso R . . . .
H382 H 0.6859 1.0108 0.7233 0.0634 1.0000 Uiso R . . . .
H392 H 0.6979 1.1058 0.5540 0.0762 1.0000 Uiso R . . . .
H391 H 0.7406 1.0543 0.6147 0.0753 1.0000 Uiso R . . . .
H403 H 0.7359 1.3017 0.6295 0.1087 1.0000 Uiso R . . . .
H402 H 0.6809 1.2979 0.6321 0.1089 1.0000 Uiso R . . . .
H401 H 0.7084 1.2485 0.7166 0.1096 1.0000 Uiso R . . . .
H421 H 0.5139 0.8679 0.7905 0.0525 1.0000 Uiso R . . . .
H422 H 0.5623 0.8979 0.8402 0.0506 1.0000 Uiso R . . . .
H432 H 0.5242 1.1113 0.8362 0.0579 1.0000 Uiso R . . . .
H431 H 0.5662 1.1162 0.7711 0.0588 1.0000 Uiso R . . . .
H443 H 0.4961 1.2169 0.7125 0.0911 1.0000 Uiso R . . . .
H442 H 0.4733 1.0670 0.7239 0.0922 1.0000 Uiso R . . . .
H441 H 0.5126 1.0897 0.6522 0.0906 1.0000 Uiso R . . . .
H491 H 0.8655 0.4986 0.6482 0.0668 1.0000 Uiso R . . . .
H471 H 0.3839 0.4226 0.4861 0.0696 1.0000 Uiso R . . . .
H9021 H 0.6993 1.3217 0.9896 0.2207 0.705(10) Uiso DR . P 3 1
H9022 H 0.7255 1.2607 0.9095 0.2207 0.705(10) Uiso DR . P 3 1
H9023 H 0.6816 1.3508 0.8954 0.2207 0.705(10) Uiso DR . P 3 1
H9051 H 0.6427 0.9277 0.9694 0.2342 0.705(10) Uiso DR . P 3 1
H9052 H 0.6561 0.9294 1.0679 0.2342 0.705(10) Uiso DR . P 3 1
H9061 H 0.5818 0.8775 1.0464 0.2237 0.705(10) Uiso DR . P 3 1
H9062 H 0.5732 1.0182 0.9973 0.2237 0.705(10) Uiso DR . P 3 1
H9063 H 0.5865 1.0198 1.0957 0.2237 0.705(10) Uiso DR . P 3 1

loop_
_atom_site_aniso_label
_atom_site_aniso_U_11
_atom_site_aniso_U_22
_atom_site_aniso_U_33
_atom_site_aniso_U_23
_atom_site_aniso_U_13
_atom_site_aniso_U_12
C1 0.0223(10) 0.0373(12) 0.0257(11) -0.0029(9) 0.0049(8) -0.0006(8)
C2 0.0198(9) 0.0402(12) 0.0366(12) -0.0054(10) 0.0039(9) -0.0009(8)
C3 0.0186(9) 0.0362(12) 0.0306(11) -0.0011(9) -0.0052(8) 0.0034(8)
C4 0.0211(10) 0.0402(12) 0.0345(12) 0.0045(10) -0.0016(9) -0.0041(8)
C5 0.0261(10) 0.0450(13) 0.0341(12) -0.0029(10) -0.0053(9) -0.0055(9)
C6 0.0301(11) 0.0437(13) 0.0294(12) -0.0014(9) -0.0056(9) -0.0019(9)
C7 0.0185(9) 0.0378(12) 0.0281(11) 0.0044(9) -0.0028(8) 0.0008(8)
C8 0.0258(10) 0.0435(12) 0.0273(11) 0.0043(9) -0.0015(9) -0.0028(9)
C9 0.0215(9) 0.0349(11) 0.0253(11) 0.0019(9) 0.0046(8) 0.0007(8)
C10 0.0281(10) 0.0357(12) 0.0319(12) -0.0019(9) 0.0001(9) -0.0058(9)
C11 0.0366(11) 0.0322(12) 0.0367(12) 0.0008(10) 0.0005(10) 0.0007(9)
C12 0.0258(10) 0.0371(12) 0.0334(12) 0.0037(9) -0.0031(9) 0.0037(8)
C13 0.0206(9) 0.0380(12) 0.0248(10) -0.0003(9) 0.0043(8) 0.0008(8)
C14 0.0181(9) 0.0392(12) 0.0330(11) -0.0025(9) 0.0029(9) -0.0014(8)
C15 0.0178(9) 0.0361(12) 0.0343(11) -0.0063(9) -0.0003(8) -0.0028(8)
C16 0.0201(10) 0.0394(12) 0.0347(12) -0.0066(10) -0.0041(8) -0.0002(9)
C17 0.0243(10) 0.0486(14) 0.0341(12) -0.0046(10) -0.0073(9) 0.0013(9)
C18 0.0259(10) 0.0497(14) 0.0274(11) -0.0009(10) -0.0034(9) -0.0025(10)
C19 0.0227(10) 0.0432(13) 0.0339(12) -0.0105(10) -0.0029(9) -0.0036(9)
C20 0.0247(10) 0.0489(14) 0.0269(11) -0.0054(9) 0.0002(9) -0.0014(9)
C21 0.0230(9) 0.0417(12) 0.0225(10) -0.0027(9) 0.0060(8) -0.0012(8)
C22 0.0259(9) 0.0406(13) 0.0325(12) 0.0037(10) -0.0004(9) 0.0033(9)
C23 0.0394(12) 0.0341(12) 0.0393(13) -0.0006(10) 0.0002(10) -0.0011(10)
C24 0.0284(10) 0.0379(13) 0.0323(12) -0.0035(9) 0.0001(9) -0.0052(9)
C25 0.0188(9) 0.0347(11) 0.0327(12) 0.0035(9) -0.0045(8) 0.0004(8)
C26 0.0223(10) 0.0295(11) 0.0254(10) -0.0014(8) 0.0057(8) 0.0029(8)
C27 0.0221(10) 0.0360(12) 0.0296(12) -0.0049(9) -0.0036(8) 0.0006(8)
C28 0.0232(10) 0.0309(11) 0.0252(10) -0.0011(8) 0.0074(8) -0.0021(8)
O29 0.0248(7) 0.0337(8) 0.0361(8) -0.0012(6) -0.0029(6) -0.0051(6)
C30 0.0344(12) 0.0376(13) 0.0443(14) 0.0018(11) -0.0037(11) -0.0027(9)
C31 0.0421(13) 0.0441(14) 0.0453(15) -0.0075(11) 0.0043(12) -0.0095(11)
C32 0.077(2) 0.0405(15) 0.0634(19) -0.0092(13) 0.0114(17) -0.0111(14)
O33 0.0287(7) 0.0307(8) 0.0332(8) 0.0006(6) 0.0023(6) 0.0014(6)
C34 0.0594(17) 0.0416(15) 0.0571(18) 0.0103(12) 0.0246(15) -0.0009(12)
C35 0.097(3) 0.0514(19) 0.074(2) 0.0122(16) 0.030(2) -0.0008(18)
C36 0.138(4) 0.076(3) 0.061(2) 0.0145(19) 0.011(3) 0.033(3)
O37 0.0238(7) 0.0452(9) 0.0357(9) -0.0022(7) -0.0018(6) 0.0057(7)
C38 0.0447(14) 0.0531(17) 0.0575(18) -0.0030(13) -0.0057(13) 0.0096(12)
C39 0.0683(18) 0.0544(18) 0.0528(18) 0.0004(14) 0.0049(15) 0.0089(15)
C40 0.105(3) 0.0451(18) 0.071(2) -0.0009(15) -0.004(2) -0.0004(17)
O41 0.0273(7) 0.0337(8) 0.0288(8) -0.0051(6) 0.0069(6) -0.0019(6)
C42 0.0435(13) 0.0420(14) 0.0385(14) -0.0095(11) 0.0166(11) 0.0018(10)
C43 0.0470(14) 0.0435(15) 0.0526(16) -0.0134(12) 0.0184(13) -0.0008(11)
C44 0.0616(18) 0.0511(17) 0.065(2) -0.0069(14) 0.0162(16) 0.0137(14)
C45 0.0233(10) 0.0536(14) 0.0411(14) -0.0040(12) -0.0007(10) -0.0095(10)
O46 0.029(4) 0.055(8) 0.035(4) 0.001(5) -0.001(3) -0.017(5)
O47 0.025(5) 0.063(8) 0.034(5) -0.001(5) -0.003(4) -0.022(5)
O146 0.044(5) 0.061(8) 0.052(5) 0.003(6) 0.001(4) -0.013(5)
O147 0.030(4) 0.062(7) 0.048(4) 0.003(5) -0.008(3) -0.005(4)
O246 0.029(5) 0.058(6) 0.049(6) -0.006(5) 0.018(4) -0.021(4)
O247 0.028(4) 0.043(5) 0.047(6) 0.002(4) -0.002(4) -0.005(4)
C48 0.0242(10) 0.0517(15) 0.0427(14) -0.0049(11) -0.0027(10) 0.0056(10)
O49 0.020(5) 0.063(8) 0.031(3) -0.003(4) -0.004(3) 0.014(5)
O50 0.025(4) 0.056(7) 0.030(4) 0.005(5) 0.004(3) 0.009(5)
O149 0.035(5) 0.056(8) 0.058(6) -0.023(5) -0.009(4) -0.001(5)
O150 0.030(5) 0.051(8) 0.038(5) -0.006(6) -0.001(4) 0.006(5)
O249 0.033(5) 0.049(6) 0.056(6) 0.009(4) 0.008(4) 0.010(4)
O250 0.025(4) 0.051(6) 0.057(6) 0.007(5) 0.001(4) 0.011(4)
C901 0.247(8) 0.194(8) 0.142(6) -0.042(6) 0.032(6) -0.063(6)
C902 0.187(7) 0.174(8) 0.173(7) 0.002(6) 0.015(6) -0.066(6)
O903 0.326(10) 0.248(9) 0.164(7) -0.055(6) 0.026(8) -0.092(8)
O904 0.243(8) 0.229(8) 0.169(6) 0.006(6) 0.035(6) -0.015(6)
C905 0.174(7) 0.246(9) 0.175(7) -0.024(6) 0.027(6) -0.022(8)
C906 0.144(7) 0.286(9) 0.143(7) -0.036(7) 0.001(6) -0.035(8)

loop_
_atom_type_symbol
_atom_type_scat_dispersion_real
_atom_type_scat_dispersion_imag
_atom_type_scat_Cromer_Mann_a1
_atom_type_scat_Cromer_Mann_b1
_atom_type_scat_Cromer_Mann_a2
_atom_type_scat_Cromer_Mann_b2
_atom_type_scat_Cromer_Mann_a3
_atom_type_scat_Cromer_Mann_b3
_atom_type_scat_Cromer_Mann_a4
_atom_type_scat_Cromer_Mann_b4
_atom_type_scat_Cromer_Mann_c
_atom_type_scat_source
C 0.0181 0.0091 2.3100 20.8439 1.0200 10.2075 1.5886 0.5687 0.8650 51.6512 0.2156 'International Tables Vol C 4.2.6.8 and 6.1.1.4'
H 0.0000 0.0000 0.4930 10.5109 0.3229 26.1257 0.1402 3.1424 0.0408 57.7998 0.0030 'International Tables Vol C 4.2.6.8 and 6.1.1.4'
N 0.0311 0.0180 12.2126 0.0057 3.1322 9.8933 2.0125 28.9975 1.1663 0.5826 -11.5290 'International Tables Vol C 4.2.6.8 and 6.1.1.4'
O 0.0492 0.0322 3.0485 13.2771 2.2868 5.7011 1.5463 0.3239 0.8670 32.9089 0.2508 'International Tables Vol C 4.2.6.8 and 6.1.1.4'

loop_
_geom_angle_atom_site_label_1
_geom_angle_atom_site_label_2
_geom_angle_atom_site_label_3
_geom_angle
_geom_angle_publ_flag
C2 C1 C24 120.17(19) yes
C2 C1 C28 121.4(2) yes
C24 C1 C28 118.3(2) yes
C1 C2 C3 108.99(17) yes
C1 C2 H22 110.6 no
C3 C2 H22 108.3 no
C1 C2 H21 109.5 no
C3 C2 H21 112.0 no
H22 C2 H21 107.4 no
C2 C3 C4 125.9(2) yes
C2 C3 C25 116.42(19) yes
C4 C3 C25 117.4(2) yes
C3 C4 C5 120.07(19) yes
C3 C4 C45 122.4(2) yes
C5 C4 C45 117.5(2) yes
C4 C5 C6 120.5(2) yes
C4 C5 H51 122.6 no
C6 C5 H51 116.9 no
C5 C6 C7 121.0(2) yes
C5 C6 H61 120.8 no
C7 C6 H61 118.3 no
C6 C7 C8 122.2(2) yes
C6 C7 C25 118.1(2) yes
C8 C7 C25 119.6(2) yes
C7 C8 C9 109.79(18) yes
C7 C8 H82 108.4 no
C9 C8 H82 111.9 no
C7 C8 H81 106.1 no
C9 C8 H81 110.8 no
H82 C8 H81 109.7 no
C8 C9 C10 119.21(19) yes
C8 C9 C26 121.9(2) yes
C10 C9 C26 118.86(19) yes
C9 C10 C11 120.9(2) yes
C9 C10 H101 121.1 no
C11 C10 H101 118.0 no
C10 C11 C12 119.6(2) yes
C10 C11 H111 118.9 no
C12 C11 H111 121.4 no
C11 C12 C13 121.5(2) yes
C11 C12 H121 120.2 no
C13 C12 H121 118.3 no
C12 C13 C14 120.05(19) yes
C12 C13 C26 118.01(19) yes
C14 C13 C26 121.9(2) yes
C13 C14 C15 108.28(18) yes
C13 C14 H142 107.2 no
C15 C14 H142 108.8 no
C13 C14 H141 110.2 no
C15 C14 H141 113.8 no
H142 C14 H141 108.4 no
C14 C15 C16 125.91(19) yes
C14 C15 C27 117.06(19) yes
C16 C15 C27 116.6(2) yes
C15 C16 C17 120.9(2) yes
C15 C16 C48 121.9(2) yes
C17 C16 C48 117.2(2) yes
C16 C17 C18 120.8(2) yes
C16 C17 H171 119.7 no
C18 C17 H171 119.5 no
C17 C18 C19 119.9(2) yes
C17 C18 H181 120.6 no
C19 C18 H181 119.5 no
C18 C19 C20 120.9(2) yes
C18 C19 C27 118.8(2) yes
C20 C19 C27 120.0(2) yes
C19 C20 C21 109.70(18) yes
C19 C20 H202 108.5 no
C21 C20 H202 107.3 no
C19 C20 H201 109.4 no
C21 C20 H201 110.4 no
H202 C20 H201 111.5 no
C20 C21 C22 119.87(19) yes
C20 C21 C28 122.0(2) yes
C22 C21 C28 118.1(2) yes
C21 C22 C23 121.7(2) yes
C21 C22 H221 119.3 no
C23 C22 H221 119.0 no
C22 C23 C24 119.1(2) yes
C22 C23 H231 122.9 no
C24 C23 H231 118.0 no
C1 C24 C23 121.4(2) yes
C1 C24 H241 120.4 no
C23 C24 H241 118.2 no
C3 C25 C7 122.7(2) yes
C3 C25 O29 118.6(2) yes
C7 C25 O29 118.65(18) yes
C13 C26 C9 121.05(19) yes
C13 C26 O33 119.80(19) yes
C9 C26 O33 119.14(18) yes
C15 C27 C19 122.5(2) yes
C15 C27 O37 118.1(2) yes
C19 C27 O37 119.17(19) yes
C1 C28 C21 121.4(2) yes
C1 C28 O41 118.82(19) yes
C21 C28 O41 119.78(19) yes
C25 O29 C30 110.41(17) yes
O29 C30 C31 109.5(2) yes
O29 C30 H301 108.2 no
C31 C30 H301 110.1 no
O29 C30 H302 108.2 no
C31 C30 H302 110.1 no
H301 C30 H302 110.8 no
C30 C31 C32 109.4(2) yes
C30 C31 H312 110.4 no
C32 C31 H312 110.0 no
C30 C31 H311 106.1 no
C32 C31 H311 110.3 no
H312 C31 H311 110.6 no
C31 C32 H323 109.6 no
C31 C32 H322 110.5 no
H323 C32 H322 109.2 no
C31 C32 H321 110.1 no
H323 C32 H321 107.2 no
H322 C32 H321 110.1 no
C26 O33 C34 112.76(18) yes
O33 C34 C35 109.8(2) yes
O33 C34 H342 109.0 no
C35 C34 H342 107.0 no
O33 C34 H341 112.4 no
C35 C34 H341 111.5 no
H342 C34 H341 106.9 no
C34 C35 C36 113.7(4) yes
C34 C35 H352 112.9 no
C36 C35 H352 108.3 no
C34 C35 H351 107.7 no
C36 C35 H351 104.1 no
H352 C35 H351 109.7 no
C35 C36 H361 112.4 no
C35 C36 H363 106.4 no
H361 C36 H363 110.8 no
C35 C36 H362 108.8 no
H361 C36 H362 110.1 no
H363 C36 H362 108.3 no
C27 O37 C38 112.92(18) yes
O37 C38 C39 111.6(2) yes
O37 C38 H381 108.1 no
C39 C38 H381 108.5 no
O37 C38 H382 112.1 no
C39 C38 H382 106.7 no
H381 C38 H382 109.7 no
C38 C39 C40 109.2(3) yes
C38 C39 H392 104.7 no
C40 C39 H392 109.5 no
C38 C39 H391 108.9 no
C40 C39 H391 115.3 no
H392 C39 H391 108.7 no
C39 C40 H403 105.8 no
C39 C40 H402 105.8 no
H403 C40 H402 109.9 no
C39 C40 H401 109.8 no
H403 C40 H401 114.7 no
H402 C40 H401 110.4 no
C28 O41 C42 113.26(17) yes
O41 C42 C43 107.1(2) yes
O41 C42 H421 110.1 no
C43 C42 H421 112.0 no
O41 C42 H422 110.2 no
C43 C42 H422 108.1 no
H421 C42 H422 109.3 no
C42 C43 C44 112.9(3) yes
C42 C43 H432 109.1 no
C44 C43 H432 107.9 no
C42 C43 H431 105.9 no
C44 C43 H431 114.2 no
H432 C43 H431 106.6 no
C43 C44 H443 109.5 no
C43 C44 H442 106.4 no
H443 C44 H442 109.5 no
C43 C44 H441 110.7 no
H443 C44 H441 110.1 no
H442 C44 H441 110.7 no
C4 C45 O46 124.4(5) yes
C4 C45 O47 112.9(5) yes
O46 C45 O47 122.6(6) yes
C4 C45 O146 125.5(8) yes
C4 C45 O147 111.0(7) yes
O146 C45 O147 123.3(8) yes
C4 C45 O246 122.4(5) yes
C4 C45 O247 115.5(5) yes
O246 C45 O247 122.1(6) yes
C45 O47 H471 108.2 no
C45 O147 H471 93.7 no
C45 O247 H471 98.2 no
C16 C48 O49 113.5(4) yes
C16 C48 O50 124.9(5) yes
O49 C48 O50 121.6(5) yes
C16 C48 O149 114.3(8) yes
C16 C48 O150 123.9(9) yes
O149 C48 O150 121.7(8) yes
C16 C48 O249 111.8(5) yes
C16 C48 O250 124.7(5) yes
O249 C48 O250 122.7(6) yes
C48 O49 H491 125.3 no
C48 O149 H491 109.8 no
C48 O249 H491 101.6 no
C902 C901 O903 122.6(7) yes
C902 C901 O904 118.5(7) yes
O903 C901 O904 118.8(8) yes
C901 C902 H9021 108.5 no
C901 C902 H9022 110.1 no
H9021 C902 H9022 109.5 no
C901 C902 H9023 109.8 no
H9021 C902 H9023 109.5 no
H9022 C902 H9023 109.5 no
C901 O904 C905 117.2(8) yes
O904 C905 C906 107.5(8) yes
O904 C905 H9051 108.2 no
C906 C905 H9051 107.4 no
O904 C905 H9052 110.7 no
C906 C905 H9052 113.5 no
H9051 C905 H9052 109.5 no
C905 C906 H9061 107.5 no
C905 C906 H9062 113.5 no
H9061 C906 H9062 109.5 no
C905 C906 H9063 107.3 no
H9061 C906 H9063 109.5 no
H9062 C906 H9063 109.5 no

loop_
_geom_bond_atom_site_label_1
_geom_bond_atom_site_label_2
_geom_bond_distance
_geom_bond_publ_flag
C1 C2 1.524(3) yes
C1 C24 1.385(3) yes
C1 C28 1.399(3) yes
C2 C3 1.531(3) yes
C2 H22 0.946 no
C2 H21 0.987 no
C3 C4 1.403(3) yes
C3 C25 1.400(3) yes
C4 C5 1.403(3) yes
C4 C45 1.496(3) yes
C5 C6 1.377(3) yes
C5 H51 0.928 no
C6 C7 1.386(3) yes
C6 H61 0.926 no
C7 C8 1.522(3) yes
C7 C25 1.394(3) yes
C8 C9 1.516(3) yes
C8 H82 0.974 no
C8 H81 1.010 no
C9 C10 1.383(3) yes
C9 C26 1.399(3) yes
C10 C11 1.388(3) yes
C10 H101 0.961 no
C11 C12 1.378(3) yes
C11 H111 0.968 no
C12 C13 1.392(3) yes
C12 H121 0.921 no
C13 C14 1.526(3) yes
C13 C26 1.402(3) yes
C14 C15 1.519(3) yes
C14 H142 1.004 no
C14 H141 0.988 no
C15 C16 1.411(3) yes
C15 C27 1.410(3) yes
C16 C17 1.391(4) yes
C16 C48 1.497(3) yes
C17 C18 1.395(3) yes
C17 H171 0.966 no
C18 C19 1.389(3) yes
C18 H181 0.933 no
C19 C20 1.509(3) yes
C19 C27 1.399(3) yes
C20 C21 1.520(3) yes
C20 H202 0.998 no
C20 H201 1.009 no
C21 C22 1.387(3) yes
C21 C28 1.393(3) yes
C22 C23 1.379(4) yes
C22 H221 0.892 no
C23 C24 1.384(4) yes
C23 H231 0.966 no
C24 H241 0.953 no
C25 O29 1.381(3) yes
C26 O33 1.389(3) yes
C27 O37 1.375(3) yes
C28 O41 1.390(3) yes
O29 C30 1.444(3) yes
C30 C31 1.508(3) yes
C30 H301 0.977 no
C30 H302 1.021 no
C31 C32 1.527(4) yes
C31 H312 1.008 no
C31 H311 0.972 no
C32 H323 0.966 no
C32 H322 0.979 no
C32 H321 0.942 no
O33 C34 1.432(3) yes
C34 C35 1.499(4) yes
C34 H342 0.983 no
C34 H341 1.018 no
C35 C36 1.522(7) yes
C35 H352 0.967 no
C35 H351 0.966 no
C36 H361 0.979 no
C36 H363 0.986 no
C36 H362 0.982 no
O37 C38 1.451(3) yes
C38 C39 1.489(3) yes
C38 H381 0.994 no
C38 H382 0.968 no
C39 C40 1.552(3) yes
C39 H392 0.984 no
C39 H391 1.015 no
C40 H403 0.978 no
C40 H402 0.976 no
C40 H401 0.958 no
O41 C42 1.441(3) yes
C42 C43 1.513(4) yes
C42 H421 0.965 no
C42 H422 1.026 no
C43 C44 1.500(5) yes
C43 H432 0.988 no
C43 H431 0.976 no
C44 H443 0.967 no
C44 H442 0.966 no
C44 H441 0.974 no
C45 O46 1.235(16) yes
C45 O47 1.309(10) yes
C45 O146 1.18(2) yes
C45 O147 1.373(16) yes
C45 O246 1.239(12) yes
C45 O247 1.289(11) yes
O47 H471 0.799 no
O147 H471 0.975 no
O247 H471 0.990 no
C48 O49 1.315(9) yes
C48 O50 1.235(13) yes
C48 O149 1.322(19) yes
C48 O150 1.24(2) yes
C48 O249 1.347(12) yes
C48 O250 1.188(11) yes
O49 H491 0.707 no
O149 H491 0.878 no
O249 H491 0.980 no
C901 C902 1.485(5) yes
C901 O903 1.168(5) yes
C901 O904 1.293(5) yes
C902 H9021 0.950 no
C902 H9022 0.950 no
C902 H9023 0.950 no
O904 C905 1.416(5) yes
C905 C906 1.397(5) yes
C905 H9051 0.950 no
C905 H9052 0.950 no
C906 H9061 0.950 no
C906 H9062 0.950 no
C906 H9063 0.950 no

loop_
_geom_hbond_atom_site_label_D
_geom_hbond_atom_site_label_H
_geom_hbond_atom_site_label_A
_geom_hbond_site_symmetry_A
_geom_hbond_angle_DHA
_geom_hbond_distance_DH
_geom_hbond_distance_HA
_geom_hbond_distance_DA
_geom_hbond_publ_flag
C2 H22 O46 . 133 0.946 2.164 2.890(5) yes
C2 H22 O146 . 126 0.946 2.399 3.054(5) yes
C2 H22 O246 . 133 0.946 2.207 2.938(5) yes
C8 H82 O149 2_654 137 0.974 2.474 3.256(5) yes
C14 H141 O50 . 123 0.988 2.217 2.879(5) yes
C14 H141 O250 . 123 0.988 2.376 3.034(5) yes
O49 H491 O46 3_565 165 0.707 1.938 2.626(5) yes
O49 H491 O146 3_565 155 0.707 2.069 2.726(5) yes
O49 H491 O246 3_565 157 0.707 1.989 2.655(5) yes
O149 H491 O46 3_565 133 0.878 1.938 2.615(5) yes
O149 H491 O146 3_565 121 0.878 2.069 2.627(5) yes
O149 H491 O246 3_565 145 0.878 1.989 2.757(5) yes
O249 H491 O46 3_565 142 0.980 1.938 2.774(5) yes
O249 H491 O146 3_565 148 0.980 2.069 2.948(5) yes
O249 H491 O246 3_565 124 0.980 1.989 2.658(5) yes
O47 H471 O50 3_465 167 0.799 1.875 2.660(5) yes
O147 H471 O50 3_465 136 0.975 1.875 2.664(5) yes
O47 H471 O150 3_465 156 0.799 2.003 2.753(5) yes
O147 H471 O150 3_465 123 0.975 2.003 2.666(5) yes
O47 H471 O250 3_465 171 0.799 1.922 2.714(5) yes
O147 H471 O250 3_465 155 0.975 1.922 2.836(5) yes
O247 H471 O50 3_465 150 0.990 1.875 2.778(5) yes
O247 H471 O150 3_465 161 0.990 2.003 2.956(5) yes
O247 H471 O250 3_465 130 0.990 1.922 2.666(5) yes
C902 H9021 O150 2_665 124 0.950 2.494 3.127(5) yes
